data_2212101
loop_
_publ_author_name
'Naser Eltaher Eltayeb'
'Siang Guan Teoh'
'Jeannie Bee-Jan Teh'
'Hoong-Kun Fun'
'Kamarulazizi Ibrahim'

_publ_section_title
;
 2,2'-[1,2-Phenylenebis(nitrilomethylidyne)]bis(5-methylphenol)
;
_journal_coeditor_code CI2274
_journal_issue 2
_journal_name_full 'Acta Crystallographica Section E'
_journal_page_first o695
_journal_page_last o696
_journal_paper_doi 10.1107/S1600536807000955
_journal_volume 63
_journal_year 2007
_chemical_formula_iupac 'C22 H20 N2 O2'
_chemical_formula_moiety 'C22 H20 N2 O2'
_chemical_formula_sum 'C22 H20 N2 O2'
_chemical_formula_weight 344.40
_chemical_name_systematic
;
2,2'-[1,2-Phenylenebis(nitrilomethylylidene)]bis(5-methylphenol)
;
_space_group_IT_number 14
_symmetry_cell_setting monoclinic
_symmetry_space_group_name_Hall '-P 2ybc'
_symmetry_space_group_name_H-M 'P 1 21/c 1'
_atom_sites_solution_hydrogens geom
_atom_sites_solution_primary direct
_atom_sites_solution_secondary difmap
_audit_creation_method SHELXL-97
_cell_angle_alpha 90.00
_cell_angle_beta 90.348(2)
_cell_angle_gamma 90.00
_cell_formula_units_Z 4
_cell_length_a 6.0782(2)
_cell_length_b 16.5573(6)
_cell_length_c 17.4989(6)
_cell_measurement_reflns_used 6460
_cell_measurement_temperature 100.00(10)
_cell_measurement_theta_max 30.18
_cell_measurement_theta_min 2.33
_cell_volume 1761.03(11)
_computing_cell_refinement APEX2
_computing_data_collection 'APEX2 (Bruker, 2005)'
_computing_data_reduction 'SAINT (Bruker, 2005)'
_computing_molecular_graphics SHELXTL
_computing_publication_material
;
SHELXTL and PLATON (Spek, 2003)
;
_computing_structure_refinement SHELXTL
_computing_structure_solution 'SHELXTL (Sheldrick, 1998)'
_diffrn_ambient_temperature 100.00(10)
_diffrn_detector_area_resol_mean 8.33
_diffrn_measured_fraction_theta_full 0.995
_diffrn_measured_fraction_theta_max 0.995
_diffrn_measurement_device_type
;
Bruker SMART APEX2 CCD
;
_diffrn_measurement_method \w
_diffrn_radiation_monochromator graphite
_diffrn_radiation_source 'fine-focus sealed tube'
_diffrn_radiation_type MoK\a
_diffrn_radiation_wavelength 0.71073
_diffrn_reflns_av_R_equivalents 0.0343
_diffrn_reflns_av_sigmaI/netI 0.0432
_diffrn_reflns_limit_h_max 8
_diffrn_reflns_limit_h_min -8
_diffrn_reflns_limit_k_max 23
_diffrn_reflns_limit_k_min -22
_diffrn_reflns_limit_l_max 24
_diffrn_reflns_limit_l_min -23
_diffrn_reflns_number 22113
_diffrn_reflns_theta_full 30.18
_diffrn_reflns_theta_max 30.18
_diffrn_reflns_theta_min 2.33
_diffrn_standards_number 0
_exptl_absorpt_coefficient_mu 0.084
_exptl_absorpt_correction_T_max 0.9922
_exptl_absorpt_correction_T_min 0.8550
_exptl_absorpt_correction_type multi-scan
_exptl_absorpt_process_details '(SADABS; Bruker, 2005)'
_exptl_crystal_colour Yellow
_exptl_crystal_density_diffrn 1.299
_exptl_crystal_density_method 'not measured'
_exptl_crystal_description Needle
_exptl_crystal_F_000 728
_exptl_crystal_size_max 0.46
_exptl_crystal_size_mid 0.11
_exptl_crystal_size_min 0.09
_refine_diff_density_max 0.290
_refine_diff_density_min -0.227
_refine_ls_extinction_method none
_refine_ls_goodness_of_fit_ref 1.052
_refine_ls_hydrogen_treatment mixed
_refine_ls_matrix_type full
_refine_ls_number_parameters 245
_refine_ls_number_reflns 5201
_refine_ls_number_restraints 0
_refine_ls_restrained_S_all 1.052
_refine_ls_R_factor_all 0.0729
_refine_ls_R_factor_gt 0.0493
_refine_ls_shift/su_max 0.001
_refine_ls_shift/su_mean 0.000
_refine_ls_structure_factor_coef Fsqd
_refine_ls_weighting_details 'calc w=1/[\s^2^(Fo^2^)+(0.0447P)^2^+0.5205P] where P=(Fo^2^+2Fc^2^)/3'
_refine_ls_weighting_scheme calc
_refine_ls_wR_factor_gt 0.1063
_refine_ls_wR_factor_ref 0.1174
_reflns_number_gt 3751
_reflns_number_total 5201
_reflns_threshold_expression I>2\s(I)
_cod_data_source_file ci2274.cif
_cod_data_source_block I
_cod_original_sg_symbol_H-M 'P 21/c'
_cod_database_code 2212101
_cod_database_fobs_code 2212101

loop_
_symmetry_equiv_pos_as_xyz
'x, y, z'
'-x, y+1/2, -z+1/2'
'-x, -y, -z'
'x, -y-1/2, z-1/2'

loop_
_atom_site_type_symbol
_atom_site_label
_atom_site_fract_x
_atom_site_fract_y
_atom_site_fract_z
_atom_site_U_iso_or_equiv
_atom_site_adp_type
_atom_site_calc_flag
_atom_site_refinement_flags
_atom_site_occupancy
O O1 0.38043(15) 0.19459(6) 0.29365(5) 0.0224(2) Uani d . 1
O O2 0.24139(15) 0.13996(6) 0.46522(5) 0.0209(2) Uani d . 1
N N1 0.70273(17) 0.22959(6) 0.38615(6) 0.0180(2) Uani d . 1
N N2 0.49629(17) 0.24829(6) 0.52069(6) 0.0178(2) Uani d . 1
C C1 0.5040(2) 0.13089(8) 0.27100(7) 0.0170(3) Uani d . 1
C C2 0.4146(2) 0.07681(8) 0.21859(7) 0.0193(3) Uani d . 1
H H2A 0.2737 0.0858 0.1994 0.023 Uiso calc R 1
C C3 0.5316(2) 0.00952(8) 0.19434(7) 0.0206(3) Uani d . 1
C C4 0.7442(2) -0.00318(8) 0.22297(7) 0.0214(3) Uani d . 1
H H4A 0.8246 -0.0479 0.2072 0.026 Uiso calc R 1
C C5 0.8349(2) 0.05054(8) 0.27466(7) 0.0194(3) Uani d . 1
H H5A 0.9762 0.0413 0.2934 0.023 Uiso calc R 1
C C6 0.7190(2) 0.11865(8) 0.29954(7) 0.0167(3) Uani d . 1
C C7 0.8163(2) 0.17249(8) 0.35597(7) 0.0176(3) Uani d . 1
H H7A 0.9625 0.1656 0.3704 0.021 Uiso calc R 1
C C8 0.7997(2) 0.28214(7) 0.44076(7) 0.0171(3) Uani d . 1
C C9 0.9940(2) 0.32360(8) 0.42593(7) 0.0196(3) Uani d . 1
H H9A 1.0713 0.3133 0.3813 0.024 Uiso calc R 1
C C10 1.0728(2) 0.38033(8) 0.47765(8) 0.0218(3) Uani d . 1
H H10A 1.2019 0.4083 0.4674 0.026 Uiso calc R 1
C C11 0.9588(2) 0.39530(8) 0.54468(8) 0.0220(3) Uani d . 1
H H11A 1.0103 0.4342 0.5787 0.026 Uiso calc R 1
C C12 0.7689(2) 0.35271(8) 0.56111(8) 0.0204(3) Uani d . 1
H H12A 0.6954 0.3623 0.6067 0.024 Uiso calc R 1
C C13 0.6869(2) 0.29527(7) 0.50962(7) 0.0172(3) Uani d . 1
C C14 0.3873(2) 0.24704(8) 0.58363(7) 0.0190(3) Uani d . 1
H H14A 0.4344 0.2782 0.6248 0.023 Uiso calc R 1
C C15 0.1924(2) 0.19761(8) 0.59076(7) 0.0177(3) Uani d . 1
C C16 0.0650(2) 0.19962(8) 0.65722(7) 0.0221(3) Uani d . 1
H H16A 0.1072 0.2330 0.6975 0.026 Uiso calc R 1
C C17 -0.1226(2) 0.15289(8) 0.66400(8) 0.0230(3) Uani d . 1
H H17A -0.2054 0.1555 0.7085 0.028 Uiso calc R 1
C C18 -0.1888(2) 0.10168(8) 0.60440(7) 0.0201(3) Uani d . 1
C C19 -0.0634(2) 0.09906(8) 0.53836(7) 0.0194(3) Uani d . 1
H H19A -0.1066 0.0654 0.4985 0.023 Uiso calc R 1
C C20 0.1251(2) 0.14570(7) 0.53068(7) 0.0178(3) Uani d . 1
C C21 0.4280(2) -0.04897(9) 0.13907(9) 0.0316(3) Uani d . 1
H H21A 0.2759 -0.0564 0.1518 0.047 Uiso calc R 1
H H21B 0.5032 -0.0999 0.1420 0.047 Uiso calc R 1
H H21C 0.4387 -0.0280 0.0881 0.047 Uiso calc R 1
C C22 -0.3910(2) 0.04988(8) 0.61008(8) 0.0256(3) Uani d . 1
H H22A -0.4782 0.0559 0.5645 0.038 Uiso calc R 1
H H22B -0.4757 0.0663 0.6535 0.038 Uiso calc R 1
H H22C -0.3485 -0.0056 0.6158 0.038 Uiso calc R 1
H H2B 0.354(3) 0.1792(12) 0.4721(11) 0.051(5) Uiso d . 1
H H1A 0.463(3) 0.2220(12) 0.3324(12) 0.062(6) Uiso d . 1

loop_
_atom_site_aniso_label
_atom_site_aniso_U_11
_atom_site_aniso_U_22
_atom_site_aniso_U_33
_atom_site_aniso_U_12
_atom_site_aniso_U_13
_atom_site_aniso_U_23
O1 0.0202(5) 0.0258(5) 0.0211(5) 0.0059(4) -0.0043(4) -0.0033(4)
O2 0.0180(5) 0.0256(5) 0.0193(5) -0.0025(4) 0.0012(4) -0.0034(4)
N1 0.0182(5) 0.0199(5) 0.0158(5) -0.0004(4) -0.0011(4) 0.0005(4)
N2 0.0150(5) 0.0178(5) 0.0207(5) 0.0015(4) -0.0011(4) 0.0002(4)
C1 0.0169(6) 0.0195(6) 0.0146(6) 0.0010(5) 0.0016(4) 0.0024(5)
C2 0.0157(6) 0.0263(7) 0.0157(6) -0.0030(5) -0.0011(5) 0.0023(5)
C3 0.0215(6) 0.0231(7) 0.0173(6) -0.0061(5) 0.0019(5) -0.0002(5)
C4 0.0213(6) 0.0202(7) 0.0229(6) -0.0002(5) 0.0042(5) -0.0025(5)
C5 0.0153(6) 0.0232(7) 0.0197(6) 0.0014(5) 0.0013(5) 0.0008(5)
C6 0.0155(6) 0.0198(6) 0.0150(6) -0.0012(5) 0.0007(4) 0.0011(5)
C7 0.0154(6) 0.0213(6) 0.0161(6) -0.0006(5) 0.0001(4) 0.0027(5)
C8 0.0173(6) 0.0154(6) 0.0186(6) 0.0018(5) -0.0031(5) 0.0012(5)
C9 0.0195(6) 0.0196(6) 0.0198(6) 0.0017(5) 0.0007(5) 0.0024(5)
C10 0.0185(6) 0.0185(6) 0.0282(7) -0.0021(5) -0.0013(5) 0.0026(5)
C11 0.0227(7) 0.0180(6) 0.0252(7) -0.0005(5) -0.0049(5) -0.0022(5)
C12 0.0207(6) 0.0191(6) 0.0214(6) 0.0018(5) 0.0000(5) -0.0018(5)
C13 0.0144(6) 0.0162(6) 0.0210(6) 0.0020(5) -0.0019(5) 0.0006(5)
C14 0.0197(6) 0.0184(6) 0.0188(6) 0.0010(5) -0.0033(5) -0.0010(5)
C15 0.0158(6) 0.0175(6) 0.0198(6) 0.0022(5) -0.0012(5) 0.0005(5)
C16 0.0236(7) 0.0235(7) 0.0192(6) 0.0010(5) -0.0006(5) -0.0007(5)
C17 0.0223(7) 0.0269(7) 0.0198(6) 0.0021(6) 0.0025(5) 0.0049(5)
C18 0.0166(6) 0.0192(6) 0.0243(6) 0.0018(5) -0.0020(5) 0.0065(5)
C19 0.0184(6) 0.0189(6) 0.0210(6) 0.0014(5) -0.0033(5) 0.0010(5)
C20 0.0173(6) 0.0182(6) 0.0179(6) 0.0040(5) -0.0017(5) 0.0015(5)
C21 0.0280(7) 0.0345(8) 0.0321(8) -0.0062(6) -0.0014(6) -0.0114(6)
C22 0.0226(7) 0.0245(7) 0.0298(7) -0.0021(6) 0.0000(6) 0.0080(6)

loop_
_atom_type_symbol
_atom_type_description
_atom_type_scat_dispersion_real
_atom_type_scat_dispersion_imag
_atom_type_scat_source
C C 0.0033 0.0016 'International Tables Vol C Tables 4.2.6.8 and 6.1.1.4'
H H 0.0000 0.0000 'International Tables Vol C Tables 4.2.6.8 and 6.1.1.4'
N N 0.0061 0.0033 'International Tables Vol C Tables 4.2.6.8 and 6.1.1.4'
O O 0.0106 0.0060 'International Tables Vol C Tables 4.2.6.8 and 6.1.1.4'

loop_
_geom_angle_atom_site_label_1
_geom_angle_atom_site_label_2
_geom_angle_atom_site_label_3
_geom_angle
C1 O1 H1A 106.7(12)
C20 O2 H2B 103.0(11)
C7 N1 C8 120.40(11)
C14 N2 C13 123.60(11)
O1 C1 C2 118.61(11)
O1 C1 C6 121.47(11)
C2 C1 C6 119.92(12)
C3 C2 C1 121.27(11)
C3 C2 H2A 119.4
C1 C2 H2A 119.4
C2 C3 C4 118.98(12)
C2 C3 C21 119.98(12)
C4 C3 C21 121.04(12)
C5 C4 C3 120.13(12)
C5 C4 H4A 119.9
C3 C4 H4A 119.9
C4 C5 C6 121.50(12)
C4 C5 H5A 119.3
C6 C5 H5A 119.2
C5 C6 C1 118.19(11)
C5 C6 C7 120.11(11)
C1 C6 C7 121.64(11)
N1 C7 C6 120.86(11)
N1 C7 H7A 119.6
C6 C7 H7A 119.6
C9 C8 C13 120.14(11)
C9 C8 N1 121.78(11)
C13 C8 N1 117.97(11)
C10 C9 C8 120.14(12)
C10 C9 H9A 119.9
C8 C9 H9A 119.9
C9 C10 C11 119.99(12)
C9 C10 H10A 120.0
C11 C10 H10A 120.0
C12 C11 C10 120.38(12)
C12 C11 H11A 119.8
C10 C11 H11A 119.8
C11 C12 C13 120.45(12)
C11 C12 H12A 119.8
C13 C12 H12A 119.8
C12 C13 C8 118.84(12)
C12 C13 N2 125.19(12)
C8 C13 N2 115.96(11)
N2 C14 C15 120.57(11)
N2 C14 H14A 119.7
C15 C14 H14A 119.7
C16 C15 C20 118.14(12)
C16 C15 C14 121.03(12)
C20 C15 C14 120.83(11)
C17 C16 C15 121.19(12)
C17 C16 H16A 119.4
C15 C16 H16A 119.4
C16 C17 C18 120.50(12)
C16 C17 H17A 119.7
C18 C17 H17A 119.7
C19 C18 C17 118.79(12)
C19 C18 C22 119.37(12)
C17 C18 C22 121.84(12)
C18 C19 C20 121.36(12)
C18 C19 H19A 119.3
C20 C19 H19A 119.3
O2 C20 C19 118.59(11)
O2 C20 C15 121.40(11)
C19 C20 C15 120.02(12)
C3 C21 H21A 109.5
C3 C21 H21B 109.5
H21A C21 H21B 109.5
C3 C21 H21C 109.5
H21A C21 H21C 109.5
H21B C21 H21C 109.5
C18 C22 H22A 109.5
C18 C22 H22B 109.5
H22A C22 H22B 109.5
C18 C22 H22C 109.5
H22A C22 H22C 109.5
H22B C22 H22C 109.5

loop_
_geom_bond_atom_site_label_1
_geom_bond_atom_site_label_2
_geom_bond_distance
O1 C1 1.3554(15)
O1 H1A 0.96(2)
O2 C20 1.3529(15)
O2 H2B 0.95(2)
N1 C7 1.2858(16)
N1 C8 1.4182(16)
N2 C14 1.2889(16)
N2 C13 1.4096(16)
C1 C2 1.3901(18)
C1 C6 1.4106(17)
C2 C3 1.3895(18)
C2 H2A 0.93
C3 C4 1.3995(18)
C3 C21 1.5041(18)
C4 C5 1.3810(18)
C4 H4A 0.93
C5 C6 1.4007(17)
C5 H5A 0.93
C6 C7 1.4533(17)
C7 H7A 0.93
C8 C9 1.3919(18)
C8 C13 1.4070(17)
C9 C10 1.3876(18)
C9 H9A 0.93
C10 C11 1.3882(19)
C10 H10A 0.93
C11 C12 1.3841(19)
C11 H11A 0.93
C12 C13 1.3999(17)
C12 H12A 0.93
C14 C15 1.4457(18)
C14 H14A 0.93
C15 C16 1.4017(17)
C15 C20 1.4165(17)
C16 C17 1.3835(19)
C16 H16A 0.93
C17 C18 1.4012(19)
C17 H17A 0.93
C18 C19 1.3889(18)
C18 C22 1.5026(18)
C19 C20 1.3889(18)
C19 H19A 0.93
C21 H21A 0.96
C21 H21B 0.96
C21 H21C 0.96
C22 H22A 0.96
C22 H22B 0.96
C22 H22C 0.96

loop_
_geom_hbond_atom_site_label_D
_geom_hbond_atom_site_label_H
_geom_hbond_atom_site_label_A
_geom_hbond_site_symmetry_A
_geom_hbond_distance_DH
_geom_hbond_distance_HA
_geom_hbond_distance_DA
_geom_hbond_angle_DHA
_geom_hbond_publ_flag
O1 H1A N1 1_555 0.96(2) 1.73(2) 2.5990(10) 149(2) y
O2 H2B N2 1_555 0.95(2) 1.67(2) 2.5580(10) 155(2) y
C7 H7A O2 1_655 0.93 2.40 3.250(2) 152 y
C12 H12A Cg1 4_566 0.93 2.78 3.643(2) 156 y
C22 H22B Cg1 3_556 0.96 2.92 3.4460(10) 116 y

loop_
_geom_torsion_atom_site_label_1
_geom_torsion_atom_site_label_2
_geom_torsion_atom_site_label_3
_geom_torsion_atom_site_label_4
_geom_torsion
O1 C1 C2 C3 -178.74(11)
C6 C1 C2 C3 1.11(18)
C1 C2 C3 C4 -0.60(18)
C1 C2 C3 C21 178.46(12)
C2 C3 C4 C5 0.15(19)
C21 C3 C4 C5 -178.90(12)
C3 C4 C5 C6 -0.22(19)
C4 C5 C6 C1 0.71(18)
C4 C5 C6 C7 177.88(12)
O1 C1 C6 C5 178.71(11)
C2 C1 C6 C5 -1.14(18)
O1 C1 C6 C7 1.58(18)
C2 C1 C6 C7 -178.27(11)
C8 N1 C7 C6 -179.56(11)
C5 C6 C7 N1 -171.62(11)
C1 C6 C7 N1 5.45(19)
C7 N1 C8 C9 53.26(17)
C7 N1 C8 C13 -130.40(13)
C13 C8 C9 C10 -2.48(18)
N1 C8 C9 C10 173.78(11)
C8 C9 C10 C11 0.59(19)
C9 C10 C11 C12 1.35(19)
C10 C11 C12 C13 -1.39(19)
C11 C12 C13 C8 -0.49(18)
C11 C12 C13 N2 179.64(12)
C9 C8 C13 C12 2.42(18)
N1 C8 C13 C12 -173.98(11)
C9 C8 C13 N2 -177.70(11)
N1 C8 C13 N2 5.89(16)
C14 N2 C13 C12 -7.40(19)
C14 N2 C13 C8 172.73(12)
C13 N2 C14 C15 179.71(11)
N2 C14 C15 C16 -175.98(12)
N2 C14 C15 C20 4.05(18)
C20 C15 C16 C17 -0.57(19)
C14 C15 C16 C17 179.46(12)
C15 C16 C17 C18 0.5(2)
C16 C17 C18 C19 -0.35(19)
C16 C17 C18 C22 179.72(12)
C17 C18 C19 C20 0.25(18)
C22 C18 C19 C20 -179.81(11)
C18 C19 C20 O2 179.42(11)
C18 C19 C20 C15 -0.32(18)
C16 C15 C20 O2 -179.26(11)
C14 C15 C20 O2 0.70(18)
C16 C15 C20 C19 0.47(18)
C14 C15 C20 C19 -179.57(11)

loop_
_cod_related_entry_id
_cod_related_entry_database
_cod_related_entry_code
1 ChemSpider 30655152
